data_2200947
loop_
_publ_author_name
'H\"okelek, Tuncer'
'Tutar, Ahmet'
'\,Cakmak, Osman'

_publ_section_title
;
 <i>trans,cis,trans</i>-1,2,3,4,9,10-Hexabromo-1,2,3,4-tetrahydroanthracene
;
_journal_issue 1
_journal_name_full 'Acta Crystallographica Section E'
_journal_page_first o10
_journal_page_last o12
_journal_paper_doi 10.1107/S160053680102061X
_journal_volume 58
_journal_year 2002
_chemical_formula_iupac 'C14 H8 Br6'
_chemical_formula_moiety 'C14 H8 Br6'
_chemical_formula_structural 'C14 H8 Br6'
_chemical_formula_sum 'C14 H8 Br6'
_chemical_formula_weight 655.60
_chemical_name_systematic
;
 ?
;
_space_group_IT_number 2
_symmetry_cell_setting triclinic
_symmetry_space_group_name_Hall '-P 1'
_symmetry_space_group_name_H-M 'P -1'
_atom_sites_solution_hydrogens geom
_atom_sites_solution_primary direct
_atom_sites_solution_secondary difmap
_audit_creation_method SHELXL-97
_cell_angle_alpha 79.759(5)
_cell_angle_beta 82.136(6)
_cell_angle_gamma 72.503(5)
_cell_formula_units_Z 2
_cell_length_a 7.9289(10)
_cell_length_b 8.4017(10)
_cell_length_c 13.2850(10)
_cell_measurement_reflns_used 25
_cell_measurement_temperature 293(2)
_cell_measurement_theta_max 18
_cell_measurement_theta_min 9
_cell_volume 827.32(16)
_computing_cell_refinement 'CAD-4 EXPRESS'
_computing_data_collection 'CAD-4 EXPRESS (Enraf-Nonius, 1994)'
_computing_data_reduction 'XCAD4 (Harms & Wocadlo, 1995)'
_computing_molecular_graphics 'ORTEP-3 for Windows (Farrugia, 1997)'
_computing_publication_material 'WinGX (Farrugia, 1999)'
_computing_structure_refinement 'SHELXL97 (Sheldrick, 1997)'
_computing_structure_solution 'SHELXS97 (Sheldrick, 1997)'
_diffrn_ambient_temperature 293(2)
_diffrn_measured_fraction_theta_full 1.000
_diffrn_measured_fraction_theta_max 1.000
_diffrn_measurement_device '\k-geometry diffractometer'
_diffrn_measurement_device_type 'Enraf-Nonius TurboCAD-4'
_diffrn_measurement_method 'non-profiled \w/2\q'
_diffrn_radiation_monochromator graphite
_diffrn_radiation_source 'fine-focus sealed tube'
_diffrn_radiation_type MoK\a
_diffrn_radiation_wavelength .71073
_diffrn_reflns_av_R_equivalents .0218
_diffrn_reflns_av_sigmaI/netI .0590
_diffrn_reflns_limit_h_max 0
_diffrn_reflns_limit_h_min -9
_diffrn_reflns_limit_k_max 9
_diffrn_reflns_limit_k_min -10
_diffrn_reflns_limit_l_max 16
_diffrn_reflns_limit_l_min -16
_diffrn_reflns_number 3596
_diffrn_reflns_theta_full 26.29
_diffrn_reflns_theta_max 26.29
_diffrn_reflns_theta_min 2.57
_diffrn_standards_decay_% 1
_diffrn_standards_interval_time 120
_diffrn_standards_number 3
_exptl_absorpt_coefficient_mu 14.545
_exptl_absorpt_correction_T_max .234
_exptl_absorpt_correction_T_min .190
_exptl_absorpt_correction_type '\y scan'
_exptl_absorpt_process_details '(North et al., 1968)'
_exptl_crystal_colour colorless
_exptl_crystal_density_diffrn 2.632
_exptl_crystal_density_method 'not measured'
_exptl_crystal_description rod-shaped
_exptl_crystal_F_000 604
_exptl_crystal_size_max .3
_exptl_crystal_size_mid .1
_exptl_crystal_size_min .1
_refine_diff_density_max .576
_refine_diff_density_min -.687
_refine_ls_extinction_method none
_refine_ls_goodness_of_fit_ref 1.020
_refine_ls_hydrogen_treatment mixed
_refine_ls_matrix_type full
_refine_ls_number_parameters 203
_refine_ls_number_reflns 3347
_refine_ls_number_restraints 0
_refine_ls_restrained_S_all 1.020
_refine_ls_R_factor_all .0867
_refine_ls_R_factor_gt .0331
_refine_ls_shift/su_max .001
_refine_ls_shift/su_mean .000
_refine_ls_structure_factor_coef Fsqd
_refine_ls_weighting_details 'calc w = 1/[\s^2^(Fo^2^)+(0.0320P)^2^+1.4128P] where P = (Fo^2^+2Fc^2^)/3'
_refine_ls_weighting_scheme calc
_refine_ls_wR_factor_gt .0694
_refine_ls_wR_factor_ref .0804
_reflns_number_gt 2228
_reflns_number_total 3347
_reflns_threshold_expression I>2\s(I)
_cod_data_source_file ob6099.cif
_cod_data_source_block I
_cod_original_cell_volume 827.31(14)
_cod_database_code 2200947
_cod_database_fobs_code 2200947

loop_
_symmetry_equiv_pos_as_xyz
'x, y, z'
'-x, -y, -z'

loop_
_atom_site_label
_atom_site_fract_x
_atom_site_fract_y
_atom_site_fract_z
_atom_site_U_iso_or_equiv
_atom_site_adp_type
_atom_site_calc_flag
_atom_site_refinement_flags
_atom_site_occupancy
_atom_site_disorder_assembly
_atom_site_disorder_group
_atom_site_type_symbol
Br1 .11808(10) 1.51524(7) .75478(6) .0521(2) Uani d . 1 . . Br
Br2 -.17882(9) 1.40347(8) .59044(5) .04705(18) Uani d . 1 . . Br
Br3 -.00175(9) .96729(8) .65348(5) .04360(18) Uani d . 1 . . Br
Br4 .48367(9) 1.17985(9) .58084(5) .04476(17) Uani d . 1 . . Br
Br9 -.00626(10) 1.29374(8) .98628(5) .05004(19) Uani d . 1 . . Br
Br10 .59474(10) .73338(9) .74579(6) .0630(2) Uani d . 1 . . Br
C1 .0592(8) 1.3026(6) .7499(4) .0290(12) Uani d . 1 . . C
C2 .0587(8) 1.2968(7) .6360(4) .0302(13) Uani d . 1 . . C
C3 .1402(8) 1.1258(7) .6027(4) .0320(13) Uani d . 1 . . C
C4 .3176(8) 1.0458(7) .6449(4) .0309(13) Uani d . 1 . . C
C5 .5044(10) .7234(8) .9838(6) .0484(18) Uani d . 1 . . C
C6 .4822(10) .7019(9) 1.0874(6) .056(2) Uani d . 1 . . C
C7 .3597(11) .8235(10) 1.1378(5) .054(2) Uani d . 1 . . C
C8 .2547(9) .9653(8) 1.0841(4) .0418(16) Uani d . 1 . . C
C9 .1631(7) 1.1315(6) .9153(4) .0289(12) Uani d . 1 . . C
C10 .4167(7) .8930(7) .8159(4) .0317(13) Uani d . 1 . . C
C11 .4022(8) .8667(7) .9241(4) .0333(13) Uani d . 1 . . C
C12 .2714(8) .9902(7) .9760(4) .0304(13) Uani d . 1 . . C
C13 .1796(7) 1.1553(6) .8101(4) .0228(11) Uani d . 1 . . C
C14 .3101(7) 1.0300(6) .7577(4) .0247(11) Uani d . 1 . . C
H1 -.052(7) 1.323(6) .776(4) .012(12) Uiso d . 1 . . H
H2 .123(7) 1.365(7) .599(4) .035(16) Uiso d . 1 . . H
H3 .154(6) 1.135(6) .525(4) .020(13) Uiso d . 1 . . H
H4 .366(8) .948(7) .621(4) .038(16) Uiso d . 1 . . H
H5 .571(10) .656(9) .950(6) .067 Uiso d . 1 . . H
H6 .5497 .6050 1.1250 .067 Uiso calc R 1 . . H
H7 .353(9) .821(8) 1.208(6) .067 Uiso d . 1 . . H
H8 .1720 1.0454 1.1193 .050 Uiso calc R 1 . . H

loop_
_atom_site_aniso_label
_atom_site_aniso_U_11
_atom_site_aniso_U_22
_atom_site_aniso_U_33
_atom_site_aniso_U_12
_atom_site_aniso_U_13
_atom_site_aniso_U_23
Br1 .0724(5) .0258(3) .0610(5) -.0130(3) -.0208(4) -.0038(3)
Br2 .0407(4) .0501(4) .0425(4) -.0051(3) -.0142(3) .0081(3)
Br3 .0585(4) .0431(3) .0368(4) -.0254(3) -.0083(3) -.0033(3)
Br4 .0411(4) .0613(4) .0317(3) -.0194(3) .0059(3) -.0047(3)
Br9 .0615(5) .0510(4) .0410(4) -.0183(3) .0125(3) -.0243(3)
Br10 .0592(5) .0482(4) .0574(5) .0185(3) .0000(4) -.0077(3)
C1 .028(3) .025(3) .033(3) -.005(2) -.005(3) -.005(2)
C2 .031(3) .027(3) .032(3) -.010(2) -.009(3) .004(2)
C3 .040(3) .032(3) .025(3) -.011(3) -.002(3) -.005(2)
C4 .041(3) .025(3) .022(3) -.001(2) -.001(3) -.008(2)
C5 .050(5) .043(4) .052(5) -.019(3) -.017(4) .012(3)
C6 .066(5) .060(5) .048(4) -.035(4) -.033(4) .026(4)
C7 .082(6) .075(5) .024(3) -.058(5) -.016(4) .016(4)
C8 .058(4) .059(4) .021(3) -.039(3) -.004(3) -.001(3)
C9 .034(3) .028(3) .027(3) -.013(2) .007(2) -.009(2)
C10 .030(3) .030(3) .034(3) -.006(2) .000(3) -.006(2)
C11 .038(3) .035(3) .031(3) -.018(3) -.007(3) .004(2)
C12 .037(3) .039(3) .022(3) -.024(3) -.008(2) .003(2)
C13 .025(3) .022(2) .023(3) -.009(2) .003(2) -.003(2)
C14 .030(3) .025(3) .020(3) -.010(2) .000(2) -.004(2)

loop_
_atom_type_symbol
_atom_type_description
_atom_type_scat_dispersion_real
_atom_type_scat_dispersion_imag
_atom_type_scat_source
C C .0033 .0016 'International Tables Vol C Tables 4.2.6.8 and 6.1.1.4'
H H .0000 .0000 'International Tables Vol C Tables 4.2.6.8 and 6.1.1.4'
Br Br -.2901 2.4595 'International Tables Vol C Tables 4.2.6.8 and 6.1.1.4'

loop_
_geom_angle_atom_site_label_1
_geom_angle_atom_site_label_2
_geom_angle_atom_site_label_3
_geom_angle
_geom_angle_publ_flag
C14 C4 C3 113.7(5) ?
C14 C4 Br4 109.4(4) yes
C3 C4 Br4 109.1(4) yes
C14 C4 H4 113(4) ?
C3 C4 H4 108(4) ?
Br4 C4 H4 103(4) ?
C13 C1 C2 117.1(4) ?
C13 C1 Br1 111.2(4) yes
C2 C1 Br1 104.8(4) yes
C13 C1 H1 113(3) ?
C2 C1 H1 106(3) ?
Br1 C1 H1 104(3) ?
C4 C3 C2 109.7(5) ?
C4 C3 Br3 106.0(4) yes
C2 C3 Br3 113.4(4) yes
C4 C3 H3 110(3) ?
C2 C3 H3 111(3) ?
Br3 C3 H3 106(3) ?
C3 C2 C1 115.5(5) ?
C3 C2 Br2 112.0(4) yes
C1 C2 Br2 110.9(4) yes
C3 C2 H2 106(4) ?
C1 C2 H2 109(4) ?
Br2 C2 H2 103(4) ?
C8 C7 C6 121.0(6) ?
C8 C7 H7 116(5) ?
C6 C7 H7 123(5) ?
C6 C5 C11 121.7(7) ?
C6 C5 H5 125(6) ?
C11 C5 H5 113(6) ?
C7 C8 C12 120.4(7) ?
C7 C8 H8 119.8 ?
C12 C8 H8 119.8 ?
C5 C6 C7 120.1(6) ?
C5 C6 H6 119.9 ?
C7 C6 H6 119.9 ?
C13 C9 C12 123.3(5) ?
C13 C9 Br9 119.7(4) yes
C12 C9 Br9 117.0(4) yes
C9 C13 C14 118.6(5) ?
C9 C13 C1 121.3(5) ?
C14 C13 C1 120.0(5) ?
C10 C14 C13 118.5(5) ?
C10 C14 C4 122.2(5) ?
C13 C14 C4 119.1(5) ?
C14 C10 C11 123.7(5) ?
C14 C10 Br10 118.1(4) yes
C11 C10 Br10 118.2(4) yes
C8 C12 C9 123.5(6) ?
C8 C12 C11 118.4(5) ?
C9 C12 C11 118.1(5) ?
C5 C11 C10 124.0(6) ?
C5 C11 C12 118.2(6) ?
C10 C11 C12 117.7(5) ?

loop_
_geom_bond_atom_site_label_1
_geom_bond_atom_site_label_2
_geom_bond_site_symmetry_2
_geom_bond_distance
_geom_bond_publ_flag
C4 C14 . 1.475(7) ?
C4 C3 . 1.502(8) ?
C4 Br4 . 1.993(6) yes
C4 H4 . .89(6) ?
C1 C13 . 1.493(7) ?
C1 C2 . 1.523(8) ?
C1 Br1 . 1.991(5) yes
C1 H1 . .88(5) ?
C3 C2 . 1.506(7) ?
C3 Br3 . 1.967(6) yes
C3 H3 . 1.02(5) ?
C2 Br2 . 1.955(5) yes
C2 H2 . .92(6) ?
C7 C8 . 1.373(10) ?
C7 C6 . 1.379(11) ?
C7 H7 . .92(7) ?
C5 C6 . 1.351(10) ?
C5 C11 . 1.408(8) ?
C5 H5 . .80(7) ?
C8 C12 . 1.407(8) ?
C8 H8 . .9300 ?
C6 H6 . .9300 ?
Br9 C9 . 1.887(5) yes
Br10 C10 . 1.899(5) yes
C9 C13 . 1.370(7) ?
C9 C12 . 1.426(8) ?
C13 C14 . 1.439(7) ?
C14 C10 . 1.383(7) ?
C10 C11 . 1.409(8) ?
C12 C11 . 1.429(8) ?

loop_
_geom_torsion_atom_site_label_1
_geom_torsion_atom_site_label_2
_geom_torsion_atom_site_label_3
_geom_torsion_atom_site_label_4
_geom_torsion
_geom_torsion_publ_flag
C14 C4 C3 C2 56.8(6) ?
Br4 C4 C3 C2 -65.7(5) ?
C14 C4 C3 Br3 -66.0(5) ?
Br4 C4 C3 Br3 171.5(2) yes
C4 C3 C2 C1 -48.5(7) ?
Br3 C3 C2 C1 69.8(6) ?
C4 C3 C2 Br2 -176.7(4) ?
Br3 C3 C2 Br2 -58.4(5) yes
C13 C1 C2 C3 16.0(7) ?
Br1 C1 C2 C3 139.8(4) ?
C13 C1 C2 Br2 144.8(4) ?
Br1 C1 C2 Br2 -91.4(4) yes
C6 C7 C8 C12 -.6(10) ?
C11 C5 C6 C7 -1.4(11) ?
C8 C7 C6 C5 2.0(11) ?
C12 C9 C13 C14 1.3(8) ?
Br9 C9 C13 C14 179.8(4) yes
C12 C9 C13 C1 178.1(5) ?
Br9 C9 C13 C1 -3.4(7) ?
C2 C1 C13 C9 -166.1(5) ?
Br1 C1 C13 C9 73.5(6) ?
C2 C1 C13 C14 10.6(7) ?
Br1 C1 C13 C14 -109.8(5) ?
C9 C13 C14 C10 -1.7(8) ?
C1 C13 C14 C10 -178.5(5) ?
C9 C13 C14 C4 174.2(5) ?
C1 C13 C14 C4 -2.6(8) ?
C3 C4 C14 C10 143.8(5) ?
Br4 C4 C14 C10 -93.9(5) ?
C3 C4 C14 C13 -32.0(7) ?
Br4 C4 C14 C13 90.3(5) ?
C13 C14 C10 C11 1.6(8) ?
C4 C14 C10 C11 -174.2(5) ?
C13 C14 C10 Br10 -177.5(4) yes
C4 C14 C10 Br10 6.7(7) ?
C7 C8 C12 C9 177.9(5) ?
C7 C8 C12 C11 -1.3(9) ?
C13 C9 C12 C8 -179.9(5) ?
Br9 C9 C12 C8 1.6(7) ?
C13 C9 C12 C11 -.7(8) ?
Br9 C9 C12 C11 -179.2(4) yes
C6 C5 C11 C10 -178.2(6) ?
C6 C5 C11 C12 -.6(10) ?
C14 C10 C11 C5 176.8(6) ?
Br10 C10 C11 C5 -4.2(8) ?
C14 C10 C11 C12 -.9(8) ?
Br10 C10 C11 C12 178.2(4) yes
C8 C12 C11 C5 1.9(8) ?
C9 C12 C11 C5 -177.4(5) ?
C8 C12 C11 C10 179.7(5) ?
C9 C12 C11 C10 .4(8) ?
